data_4308167
loop_
_publ_author_name
'M. Carla Aragoni'
'Massimiliano Arca'
'Andrea Bencini'
'Alexander J. Blake'
'Claudia Caltagirone'
'Greta De Filippo'
'Francesco A. Devillanova'
'Alessandra Garau'
'Thomas Gelbrich'
'Michael B. Hursthouse'
'Francesco Isaia'
'Vito Lippolis'
'Marta Mameli'
'Palma Mariani'
'Barbara Valtancoli'
'Claire Wilson'

_publ_section_title
;
Tuning the Selectivity/Specificity of Fluorescent Metal Ion Sensors Based
on N2S2 Pyridine-Containing Macrocyclic Ligands by Changing the Fluorogenic
Subunit: Spectrofluorimetric and Metal Ion Binding Studies
;
_journal_name_full 'Inorganic Chemistry'
_journal_page_first 4548
_journal_page_last 4559
_journal_paper_doi 10.1021/ic070169e
_journal_volume 46
_journal_year 2007
_chemical_formula_sum 'C21 H25 Cl2 N3 O9 S2 Zn'
_chemical_formula_weight 663.83
_chemical_name_systematic
; 
 ? 
;
_space_group_IT_number 14
_symmetry_cell_setting monoclinic
_symmetry_space_group_name_Hall '-P 2ybc'
_symmetry_space_group_name_H-M 'P 1 21/c 1'
_atom_sites_solution_hydrogens 'geom & difmap (H2O)'
_atom_sites_solution_primary direct
_atom_sites_solution_secondary difmap
_audit_creation_method SHELXL-97
_cell_angle_alpha 90.00
_cell_angle_beta 96.326(1)
_cell_angle_gamma 90.00
_cell_formula_units_Z 4
_cell_length_a 12.3734(10)
_cell_length_b 14.1375(12)
_cell_length_c 14.9149(12)
_cell_measurement_reflns_used 9722
_cell_measurement_temperature 150(2)
_cell_measurement_theta_max 27.50
_cell_measurement_theta_min 2.2
_cell_volume 2593.2(4)
_computing_cell_refinement 'Bruker SAINT version 6.36a (Bruker, 2000)'
_computing_data_collection 'Bruker SMART version 5.625 (Bruker, 2001)'
_computing_data_reduction 'Bruker SAINT; Bruker SHELXTL (Bruker, 2001)'
_computing_publication_material 'enCIFer (CCDC, 2003); PLATON (Spek, 2003)'
_computing_structure_refinement 'SHELXL-97 (Sheldrick, 1997)'
_computing_structure_solution 'SHELXS-97 (Sheldrick, 1990)'
_diffrn_ambient_temperature 150(2)
_diffrn_measured_fraction_theta_full 0.994
_diffrn_measured_fraction_theta_max 0.994
_diffrn_measurement_device_type 'Bruker SMART APEX CCD area detector'
_diffrn_measurement_method \w
_diffrn_radiation_monochromator graphite
_diffrn_radiation_source "'normal-focus sealed tube"
_diffrn_radiation_type MoK\a
_diffrn_radiation_wavelength 0.71073
_diffrn_reflns_av_R_equivalents 0.0215
_diffrn_reflns_av_sigmaI/netI 0.0201
_diffrn_reflns_limit_h_max 15
_diffrn_reflns_limit_h_min -16
_diffrn_reflns_limit_k_max 17
_diffrn_reflns_limit_k_min -18
_diffrn_reflns_limit_l_max 19
_diffrn_reflns_limit_l_min -19
_diffrn_reflns_number 22359
_diffrn_reflns_theta_full 27.50
_diffrn_reflns_theta_max 27.52
_diffrn_reflns_theta_min 2.19
_diffrn_standards_decay_% 0
_diffrn_standards_number 0
_exptl_absorpt_coefficient_mu 1.371
_exptl_absorpt_correction_T_max 0.850
_exptl_absorpt_correction_T_min 0.722
_exptl_absorpt_correction_type multi-scan
_exptl_absorpt_process_details 'bruker SADABS v2.05'
_exptl_crystal_colour colourless
_exptl_crystal_density_diffrn 1.700
_exptl_crystal_density_method 'not measured'
_exptl_crystal_description block
_exptl_crystal_F_000 1360
_exptl_crystal_size_max 0.27
_exptl_crystal_size_mid 0.15
_exptl_crystal_size_min 0.12
_refine_diff_density_max 0.503
_refine_diff_density_min -0.351
_refine_diff_density_rms 0.076
_refine_ls_extinction_method none
_refine_ls_goodness_of_fit_ref 1.167
_refine_ls_hydrogen_treatment 'constr & refall'
_refine_ls_matrix_type full
_refine_ls_number_parameters 351
_refine_ls_number_reflns 5927
_refine_ls_number_restraints 2
_refine_ls_restrained_S_all 1.168
_refine_ls_R_factor_all 0.0419
_refine_ls_R_factor_gt 0.0400
_refine_ls_shift/su_max 0.002
_refine_ls_shift/su_mean 0.000
_refine_ls_structure_factor_coef Fsqd
_refine_ls_weighting_details 'calc w=1/[\s^2^(Fo^2^)+(0.0342P)^2^+3.8725P] where P=(Fo^2^+2Fc^2^)/3'
_refine_ls_weighting_scheme calc
_refine_ls_wR_factor_gt 0.0931
_refine_ls_wR_factor_ref 0.0941
_reflns_number_gt 5671
_reflns_number_total 5927
_reflns_threshold_expression >2\s(I)
_cod_data_source_file ic070169e_si_6.cif
_cod_data_source_block znsnqu
_cod_depositor_comments
;
The following automatic conversions were performed:
'_symmetry_cell_setting' value 'Monoclinic' changed to 'monoclinic'
according to '/home/saulius/struct/CIF-dictionaries/cif_core.dic'
dictionary named 'cif_core.dic' version 2.4.1 from 2010-06-29.

Automatic conversion script
Id: cif_fix_enum 1527 2010-12-29 10:47:43Z saulius 
;
_cod_original_sg_symbol_H-M ' P 21/c'
_cod_database_code 4308167

loop_
_symmetry_equiv_pos_as_xyz
'x, y, z'
'-x, y+1/2, -z+1/2'
'-x, -y, -z'
'x, -y-1/2, z-1/2'

loop_
_atom_site_label
_atom_site_type_symbol
_atom_site_fract_x
_atom_site_fract_y
_atom_site_fract_z
_atom_site_U_iso_or_equiv
_atom_site_adp_type
_atom_site_occupancy
_atom_site_symmetry_multiplicity
_atom_site_calc_flag
_atom_site_refinement_flags
_atom_site_disorder_assembly
_atom_site_disorder_group
Zn1 Zn 0.24370(2) 0.111391(19) 0.007650(18) 0.01669(8) Uani 1 1 d . . .
S1 S 0.04882(5) 0.15887(5) -0.01198(5) 0.02814(15) Uani 1 1 d . . .
S2 S 0.44448(5) 0.11314(4) 0.00857(4) 0.02159(13) Uani 1 1 d . . .
N1 N 0.27135(17) 0.25948(14) 0.03700(14) 0.0191(4) Uani 1 1 d . . .
N2 N 0.23250(17) 0.14006(14) -0.13900(14) 0.0194(4) Uani 1 1 d . . .
N3 N 0.23179(16) -0.03098(14) -0.04240(14) 0.0181(4) Uani 1 1 d . . .
C1 C 0.1848(2) 0.31566(19) 0.04563(17) 0.0226(5) Uani 1 1 d . . .
Cl1 Cl 0.51073(5) 0.58587(5) 0.22180(4) 0.02559(14) Uani 1 1 d . . .
Cl2 Cl 0.92237(5) 0.51110(5) 0.17799(4) 0.02614(14) Uani 1 1 d . . .
O1 O 0.40770(17) 0.58592(18) 0.25776(16) 0.0415(5) Uani 1 1 d . . .
O1W O 0.22278(18) 0.10361(16) 0.14496(14) 0.0304(4) Uani 1 1 d D . .
H1W H 0.270(2) 0.114(3) 0.186(2) 0.041(11) Uiso 1 1 d D . .
H2W H 0.178(3) 0.074(2) 0.170(2) 0.044(10) Uiso 1 1 d D . .
O2 O 0.58111(18) 0.65468(15) 0.27126(14) 0.0360(5) Uani 1 1 d . . .
O3 O 0.56024(19) 0.49404(15) 0.23333(16) 0.0392(5) Uani 1 1 d . . .
O4 O 0.49632(19) 0.61137(16) 0.12830(14) 0.0381(5) Uani 1 1 d . . .
O5 O 0.81187(19) 0.5346(2) 0.15053(17) 0.0545(7) Uani 1 1 d . . .
O6 O 0.9459(2) 0.41410(17) 0.16009(19) 0.0526(7) Uani 1 1 d . . .
O7 O 0.9938(2) 0.57044(17) 0.13321(16) 0.0429(5) Uani 1 1 d . . .
O8 O 0.94452(17) 0.52561(17) 0.27485(14) 0.0377(5) Uani 1 1 d . . .
C2 C 0.1962(2) 0.4116(2) 0.06113(18) 0.0289(6) Uani 1 1 d . . .
H2 H 0.1345 0.4502 0.0668 0.035 Uiso 1 1 calc R . .
C3 C 0.2991(3) 0.4504(2) 0.0681(2) 0.0322(6) Uani 1 1 d . . .
H3 H 0.3088 0.5163 0.0786 0.039 Uiso 1 1 calc R . .
C4 C 0.3881(2) 0.39344(18) 0.05989(19) 0.0273(6) Uani 1 1 d . . .
H4 H 0.4593 0.4194 0.0648 0.033 Uiso 1 1 calc R . .
C5 C 0.3714(2) 0.29746(18) 0.04427(16) 0.0200(5) Uani 1 1 d . . .
C6 C 0.4701(2) 0.23541(18) 0.03810(18) 0.0222(5) Uani 1 1 d . . .
H6A H 0.5154 0.2374 0.0971 0.027 Uiso 1 1 calc R . .
H6B H 0.5135 0.2634 -0.0071 0.027 Uiso 1 1 calc R . .
C7 C 0.4328(2) 0.1170(2) -0.11407(19) 0.0295(6) Uani 1 1 d . . .
H7A H 0.5016 0.1421 -0.1327 0.035 Uiso 1 1 calc R . .
H7B H 0.4242 0.0515 -0.1373 0.035 Uiso 1 1 calc R . .
C8 C 0.3401(2) 0.1759(2) -0.15793(18) 0.0268(6) Uani 1 1 d . . .
H8A H 0.3488 0.2419 -0.1359 0.032 Uiso 1 1 calc R . .
H8B H 0.3431 0.1766 -0.2240 0.032 Uiso 1 1 calc R . .
C9 C 0.1482(2) 0.21329(19) -0.16344(18) 0.0285(6) Uani 1 1 d . . .
H9A H 0.1378 0.2204 -0.2299 0.034 Uiso 1 1 calc R . .
H9B H 0.1740 0.2747 -0.1373 0.034 Uiso 1 1 calc R . .
C10 C 0.0397(2) 0.1892(2) -0.1303(2) 0.0358(7) Uani 1 1 d . . .
H10A H 0.0069 0.1354 -0.1660 0.043 Uiso 1 1 calc R . .
H10B H -0.0097 0.2440 -0.1414 0.043 Uiso 1 1 calc R . .
C11 C 0.0725(2) 0.2722(2) 0.04261(19) 0.0289(6) Uani 1 1 d . . .
H11A H 0.0199 0.3177 0.0121 0.035 Uiso 1 1 calc R . .
H11B H 0.0551 0.2657 0.1055 0.035 Uiso 1 1 calc R . .
C12 C 0.2047(2) 0.05088(17) -0.18782(16) 0.0204(5) Uani 1 1 d . . .
H12A H 0.2569 0.0414 -0.2328 0.024 Uiso 1 1 calc R . .
H12B H 0.1315 0.0578 -0.2214 0.024 Uiso 1 1 calc R . .
C13 C 0.20508(19) -0.03638(17) -0.13024(17) 0.0189(5) Uani 1 1 d . . .
C14 C 0.1782(2) -0.12235(18) -0.17585(18) 0.0234(5) Uani 1 1 d . . .
H14 H 0.1564 -0.1224 -0.2390 0.028 Uiso 1 1 calc R . .
C15 C 0.1837(2) -0.20482(18) -0.12882(19) 0.0254(5) Uani 1 1 d . . .
H15 H 0.1660 -0.2631 -0.1587 0.030 Uiso 1 1 calc R . .
C16 C 0.2163(2) -0.20294(18) -0.03483(18) 0.0226(5) Uani 1 1 d . . .
C17 C 0.2250(2) -0.28655(19) 0.0178(2) 0.0290(6) Uani 1 1 d . . .
H17 H 0.2088 -0.3462 -0.0099 0.035 Uiso 1 1 calc R . .
C18 C 0.2565(2) -0.2815(2) 0.1084(2) 0.0328(6) Uani 1 1 d . . .
H18 H 0.2615 -0.3376 0.1436 0.039 Uiso 1 1 calc R . .
C19 C 0.2815(2) -0.1940(2) 0.14967(19) 0.0302(6) Uani 1 1 d . . .
H19 H 0.3041 -0.1916 0.2126 0.036 Uiso 1 1 calc R . .
C20 C 0.2739(2) -0.11144(19) 0.10052(18) 0.0250(5) Uani 1 1 d . . .
H20 H 0.2913 -0.0526 0.1294 0.030 Uiso 1 1 calc R . .
C21 C 0.24008(19) -0.11447(17) 0.00706(17) 0.0196(5) Uani 1 1 d . . .

loop_
_atom_site_aniso_label
_atom_site_aniso_U_11
_atom_site_aniso_U_22
_atom_site_aniso_U_33
_atom_site_aniso_U_23
_atom_site_aniso_U_13
_atom_site_aniso_U_12
Zn1 0.01658(14) 0.01664(14) 0.01731(14) -0.00108(10) 0.00396(10) -0.00083(10)
S1 0.0164(3) 0.0324(4) 0.0359(4) -0.0116(3) 0.0039(2) 0.0001(2)
S2 0.0170(3) 0.0196(3) 0.0282(3) -0.0039(2) 0.0026(2) 0.0013(2)
N1 0.0211(10) 0.0178(10) 0.0183(10) -0.0021(8) 0.0023(8) 0.0020(8)
N2 0.0217(10) 0.0160(10) 0.0204(10) 0.0014(8) 0.0023(8) -0.0007(8)
N3 0.0161(9) 0.0179(10) 0.0205(10) 0.0005(8) 0.0025(7) -0.0004(7)
C1 0.0246(13) 0.0240(13) 0.0189(11) -0.0046(10) 0.0014(9) 0.0047(10)
Cl1 0.0232(3) 0.0297(3) 0.0238(3) 0.0085(2) 0.0020(2) -0.0046(2)
Cl2 0.0267(3) 0.0282(3) 0.0237(3) -0.0037(2) 0.0040(2) 0.0025(2)
O1 0.0261(11) 0.0554(14) 0.0442(13) 0.0210(11) 0.0091(9) 0.0018(10)
O1W 0.0313(11) 0.0393(12) 0.0213(10) 0.0016(8) 0.0068(8) -0.0084(9)
O2 0.0377(12) 0.0341(11) 0.0351(11) -0.0005(9) -0.0005(9) -0.0083(9)
O3 0.0413(12) 0.0315(11) 0.0445(13) 0.0082(10) 0.0033(10) 0.0027(9)
O4 0.0405(12) 0.0480(13) 0.0253(10) 0.0113(9) 0.0009(9) -0.0064(10)
O5 0.0299(12) 0.093(2) 0.0387(13) 0.0032(13) -0.0053(10) 0.0086(13)
O6 0.0682(17) 0.0297(12) 0.0646(17) -0.0155(11) 0.0279(14) -0.0057(11)
O7 0.0479(14) 0.0399(13) 0.0424(13) 0.0081(10) 0.0122(10) -0.0027(11)
O8 0.0305(11) 0.0559(14) 0.0267(10) -0.0066(10) 0.0026(8) 0.0095(10)
C2 0.0382(15) 0.0234(13) 0.0246(13) -0.0043(10) 0.0011(11) 0.0100(11)
C3 0.0468(17) 0.0175(13) 0.0314(15) -0.0047(11) 0.0010(12) 0.0009(12)
C4 0.0329(15) 0.0199(13) 0.0286(14) -0.0035(10) 0.0016(11) -0.0054(10)
C5 0.0241(12) 0.0200(12) 0.0158(11) -0.0008(9) 0.0018(9) -0.0016(9)
C6 0.0203(12) 0.0198(12) 0.0266(13) -0.0032(10) 0.0029(10) -0.0044(9)
C7 0.0210(13) 0.0401(16) 0.0294(14) -0.0115(12) 0.0115(11) -0.0053(11)
C8 0.0322(14) 0.0295(14) 0.0200(12) -0.0004(10) 0.0086(10) -0.0106(11)
C9 0.0382(15) 0.0208(13) 0.0245(13) -0.0009(10) -0.0054(11) 0.0092(11)
C10 0.0266(14) 0.0466(18) 0.0314(15) -0.0129(13) -0.0091(11) 0.0144(13)
C11 0.0233(13) 0.0321(15) 0.0314(14) -0.0129(12) 0.0032(11) 0.0044(11)
C12 0.0233(12) 0.0204(12) 0.0177(11) -0.0008(9) 0.0031(9) 0.0003(9)
C13 0.0158(11) 0.0196(12) 0.0222(12) -0.0014(9) 0.0052(9) 0.0016(9)
C14 0.0246(13) 0.0214(12) 0.0245(13) -0.0061(10) 0.0040(10) -0.0016(10)
C15 0.0241(13) 0.0179(12) 0.0348(14) -0.0054(10) 0.0060(11) -0.0019(10)
C16 0.0176(11) 0.0189(12) 0.0324(14) 0.0028(10) 0.0074(10) 0.0010(9)
C17 0.0281(14) 0.0177(12) 0.0428(16) 0.0062(11) 0.0110(12) 0.0034(10)
C18 0.0284(14) 0.0262(14) 0.0454(17) 0.0155(12) 0.0112(12) 0.0061(11)
C19 0.0254(13) 0.0374(16) 0.0279(14) 0.0116(12) 0.0038(11) 0.0036(11)
C20 0.0227(13) 0.0251(13) 0.0269(13) 0.0037(10) 0.0021(10) -0.0006(10)
C21 0.0136(11) 0.0199(12) 0.0261(13) 0.0036(9) 0.0054(9) 0.0008(9)

loop_
_atom_type_symbol
_atom_type_description
_atom_type_scat_dispersion_real
_atom_type_scat_dispersion_imag
_atom_type_scat_source
C C 0.0033 0.0016 'International Tables Vol C Tables 4.2.6.8 and 6.1.1.4'
H H 0.0000 0.0000 'International Tables Vol C Tables 4.2.6.8 and 6.1.1.4'
N N 0.0061 0.0033 'International Tables Vol C Tables 4.2.6.8 and 6.1.1.4'
O O 0.0106 0.0060 'International Tables Vol C Tables 4.2.6.8 and 6.1.1.4'
S S 0.1246 0.1234 'International Tables Vol C Tables 4.2.6.8 and 6.1.1.4'
Cl Cl 0.1484 0.1585 'International Tables Vol C Tables 4.2.6.8 and 6.1.1.4'
Zn Zn 0.2839 1.4301 'International Tables Vol C Tables 4.2.6.8 and 6.1.1.4'

loop_
_geom_angle_atom_site_label_1
_geom_angle_atom_site_label_2
_geom_angle_atom_site_label_3
_geom_angle
_geom_angle_site_symmetry_1
_geom_angle_site_symmetry_3
_geom_angle_publ_flag
O1W Zn1 N3 106.23(8) . . ?
O1W Zn1 N1 83.49(8) . . ?
N3 Zn1 N1 169.58(8) . . ?
O1W Zn1 N2 166.98(8) . . ?
N3 Zn1 N2 80.42(8) . . ?
N1 Zn1 N2 90.81(8) . . ?
O1W Zn1 S2 103.09(6) . . ?
N3 Zn1 S2 92.38(6) . . ?
N1 Zn1 S2 81.55(6) . . ?
N2 Zn1 S2 87.55(6) . . ?
O1W Zn1 S1 84.65(6) . . ?
N3 Zn1 S1 100.57(6) . . ?
N1 Zn1 S1 83.81(6) . . ?
N2 Zn1 S1 83.11(6) . . ?
S2 Zn1 S1 162.50(3) . . ?
C11 S1 C10 102.67(15) . . ?
C11 S1 Zn1 94.54(9) . . ?
C10 S1 Zn1 97.72(9) . . ?
C6 S2 C7 102.07(13) . . ?
C6 S2 Zn1 99.18(8) . . ?
C7 S2 Zn1 91.50(9) . . ?
C5 N1 C1 119.4(2) . . ?
C5 N1 Zn1 121.89(16) . . ?
C1 N1 Zn1 118.69(17) . . ?
C12 N2 C8 111.3(2) . . ?
C12 N2 C9 110.8(2) . . ?
C8 N2 C9 109.6(2) . . ?
C12 N2 Zn1 108.46(14) . . ?
C8 N2 Zn1 106.95(15) . . ?
C9 N2 Zn1 109.62(15) . . ?
C13 N3 C21 118.3(2) . . ?
C13 N3 Zn1 113.60(16) . . ?
C21 N3 Zn1 127.86(16) . . ?
N1 C1 C2 121.7(2) . . ?
N1 C1 C11 119.5(2) . . ?
C2 C1 C11 118.7(2) . . ?
O4 Cl1 O1 110.06(14) . . ?
O4 Cl1 O3 110.45(14) . . ?
O1 Cl1 O3 109.86(14) . . ?
O4 Cl1 O2 109.24(13) . . ?
O1 Cl1 O2 108.50(14) . . ?
O3 Cl1 O2 108.70(13) . . ?
O5 Cl2 O6 112.23(18) . . ?
O5 Cl2 O7 110.54(16) . . ?
O6 Cl2 O7 108.93(15) . . ?
O5 Cl2 O8 108.84(14) . . ?
O6 Cl2 O8 107.46(16) . . ?
O7 Cl2 O8 108.74(14) . . ?
C3 C2 C1 118.7(3) . . ?
C2 C3 C4 120.0(3) . . ?
C3 C4 C5 118.7(3) . . ?
N1 C5 C4 121.5(2) . . ?
N1 C5 C6 120.4(2) . . ?
C4 C5 C6 118.1(2) . . ?
C5 C6 S2 116.71(17) . . ?
C8 C7 S2 115.15(18) . . ?
N2 C8 C7 112.7(2) . . ?
N2 C9 C10 112.7(2) . . ?
C9 C10 S1 114.12(19) . . ?
C1 C11 S1 118.41(18) . . ?
N2 C12 C13 115.7(2) . . ?
N3 C13 C14 123.2(2) . . ?
N3 C13 C12 120.3(2) . . ?
C14 C13 C12 116.4(2) . . ?
C15 C14 C13 119.6(2) . . ?
C14 C15 C16 119.2(2) . . ?
C21 C16 C15 118.5(2) . . ?
C21 C16 C17 119.6(2) . . ?
C15 C16 C17 121.9(2) . . ?
C18 C17 C16 120.0(3) . . ?
C17 C18 C19 120.4(3) . . ?
C20 C19 C18 121.0(3) . . ?
C19 C20 C21 119.7(3) . . ?
N3 C21 C20 119.7(2) . . ?
N3 C21 C16 121.1(2) . . ?
C20 C21 C16 119.2(2) . . ?

loop_
_geom_bond_atom_site_label_1
_geom_bond_atom_site_label_2
_geom_bond_distance
_geom_bond_site_symmetry_2
_geom_bond_publ_flag
Zn1 O1W 2.095(2) . ?
Zn1 N3 2.146(2) . ?
Zn1 N1 2.158(2) . ?
Zn1 N2 2.214(2) . ?
Zn1 S2 2.4829(7) . ?
Zn1 S1 2.4890(7) . ?
S1 C11 1.806(3) . ?
S1 C10 1.807(3) . ?
S2 C6 1.803(3) . ?
S2 C7 1.820(3) . ?
N1 C5 1.343(3) . ?
N1 C1 1.351(3) . ?
N2 C12 1.477(3) . ?
N2 C8 1.480(3) . ?
N2 C9 1.486(3) . ?
N3 C13 1.318(3) . ?
N3 C21 1.390(3) . ?
C1 C2 1.381(4) . ?
C1 C11 1.516(4) . ?
Cl1 O4 1.432(2) . ?
Cl1 O1 1.437(2) . ?
Cl1 O3 1.438(2) . ?
Cl1 O2 1.452(2) . ?
Cl2 O5 1.423(2) . ?
Cl2 O6 1.433(2) . ?
Cl2 O7 1.435(2) . ?
Cl2 O8 1.455(2) . ?
C2 C3 1.379(4) . ?
C3 C4 1.380(4) . ?
C4 C5 1.388(3) . ?
C5 C6 1.514(3) . ?
C7 C8 1.508(4) . ?
C9 C10 1.520(4) . ?
C12 C13 1.503(3) . ?
C13 C14 1.414(3) . ?
C14 C15 1.359(4) . ?
C15 C16 1.416(4) . ?
C16 C21 1.414(4) . ?
C16 C17 1.417(4) . ?
C17 C18 1.366(4) . ?
C18 C19 1.401(4) . ?
C19 C20 1.376(4) . ?
C20 C21 1.411(4) . ?

loop_
_geom_hbond_atom_site_label_D
_geom_hbond_atom_site_label_H
_geom_hbond_atom_site_label_A
_geom_hbond_distance_DH
_geom_hbond_distance_HA
_geom_hbond_distance_DA
_geom_hbond_angle_DHA
_geom_hbond_site_symmetry_A
O1W H1W O2 0.810(18) 1.97(2) 2.702(3) 151(4) 2_645
O1W H1W Cl1 0.810(18) 2.93(2) 3.666(2) 152(3) 2_645
O1W H2W O8 0.820(18) 1.92(2) 2.734(3) 169(4) 2_645
O1W H2W Cl2 0.820(18) 2.84(2) 3.599(2) 154(3) 2_645
